data_7713128
loop_
_publ_author_name
'Kong, Lingyu'
'Chou, Yajie'
'ALBALAT, Muriel'
'Jean, Marion'
'Vanthuyne, Nicolas'
'Nava, Paola'
'Humbel, St\'ephane'
'Clavier, Herv\'e'

_publ_section_title
;
 C2-Symmetric Atropisomeric N-Heterocyclic Carbene-Palladium(II)
 Complexes: Synthesis, Chiral Resolution and Application in
 enantioselective \a-Arylation of Amides
;
_journal_name_full 'Dalton Transactions'
_journal_paper_doi 10.1039/D3DT01182H
_journal_year 2023
_chemical_formula_moiety 'C46 H41 Cl N2 Pd, C0.5 Cl1, 0.5(C3 H6)'
_chemical_formula_sum 'C48 H44.5 Cl2 N2 Pd'
_chemical_formula_weight 826.65
_space_group_crystal_system triclinic
_space_group_IT_number 2
_space_group_name_Hall '-P 1'
_space_group_name_H-M_alt 'P -1'
_atom_sites_solution_hydrogens mixed
_audit_creation_date 2020-01-29
_audit_creation_method
;
Olex2 1.2
(compiled 2018.05.29 svn.r3510 for OlexSys, GUI svn.r5506)
;
_audit_update_record
;
2023-03-20 deposited with the CCDC.	2023-05-08 downloaded from the CCDC.
;
_cell_angle_alpha 102.2810(10)
_cell_angle_beta 101.4300(10)
_cell_angle_gamma 91.4670(10)
_cell_formula_units_Z 2
_cell_length_a 11.0273(2)
_cell_length_b 11.7303(2)
_cell_length_c 17.0058(2)
_cell_measurement_reflns_used 48773
_cell_measurement_temperature 295
_cell_measurement_theta_max 27.5810
_cell_measurement_theta_min 3.3670
_cell_volume 2101.51(6)
_computing_cell_refinement 'CrysAlisPro 1.171.39.46 (Rigaku OD, 2018)'
_computing_data_collection 'CrysAlisPro 1.171.39.46 (Rigaku OD, 2018)'
_computing_data_reduction 'CrysAlisPro 1.171.39.46 (Rigaku OD, 2018)'
_computing_molecular_graphics 'Olex2 (Dolomanov et al., 2009)'
_computing_publication_material 'Olex2 (Dolomanov et al., 2009)'
_computing_structure_refinement 'ShelXL (Sheldrick, 2015)'
_computing_structure_solution 'SHELXT 2014/5 (Sheldrick, 2014)'
_diffrn_ambient_temperature 295
_diffrn_detector 'CCD plate'
_diffrn_detector_area_resol_mean 5.3048
_diffrn_detector_type AtlasS2
_diffrn_measured_fraction_theta_full 0.997
_diffrn_measured_fraction_theta_max 0.902
_diffrn_measurement_details
;
List of Runs (angles in degrees, time in seconds):

  # Type    Start    End  Width  t~exp~   \w     \q     \k     \f   Frames
#--------------------------------------------------------------------------
  1  \w    -65.00 -24.00   1.00   10.00    --   -8.02 126.00-159.85   41
  2  \w    -67.00 -27.00   1.00   10.00    --   -8.02 129.00 -46.44   40
  3  \w    -24.00  84.00   1.00   10.00    --    8.25  77.00 -30.00  108
  4  \w    -16.00  83.00   1.00   10.00    --    8.25  38.00 120.00   99
  5  \w    -66.00  33.00   1.00   10.00    --    8.25 -38.00 -60.00   99
  6  \w    -16.00  83.00   1.00   10.00    --    8.25  38.00-120.00   99
  7  \w    -66.00  33.00   1.00   10.00    --    8.25 -38.00  60.00   99
  8  \w    -20.00  49.00   1.00   10.00    --    8.25 -99.00-180.00   69
  9  \w    -62.00 -20.00   1.00   10.00    --   -8.02 121.00   7.61   42
 10  \w    -67.00 -27.00   1.00   10.00    --   -8.02 129.00 126.18   40
 11  \w    -75.00 -33.00   1.00   10.00    --   -8.02 142.00  48.63   42
 12  \w    -77.00 -34.00   1.00   10.00    --   -8.02 145.00 -99.87   43
 13  \w    -63.00 -22.00   1.00   10.00    --   -8.02 123.00-121.09   41
 14  \w    -80.00  96.00   1.00   10.00    --    8.25   0.00-180.00  176
 15  \w    -66.00  33.00   1.00   10.00    --    8.25 -38.00-150.00   99
 16  \w    -80.00  96.00   1.00   10.00    --    8.25   0.00-120.00  176
 17  \w    -80.00  96.00   1.00   10.00    --    8.25   0.00 -90.00  176
 18  \w    -80.00  96.00   1.00   10.00    --    8.25   0.00-150.00  176
;
_diffrn_measurement_device 'four-circle diffractometer'
_diffrn_measurement_device_type 'SuperNova, Dual, Cu at home/near, AtlasS2'
_diffrn_measurement_method '\w scans'
_diffrn_orient_matrix_type 'CrysAlisPro convention (1999,Acta A55,543-557)'
_diffrn_orient_matrix_UB_11 -0.0086965000
_diffrn_orient_matrix_UB_12 0.0589202000
_diffrn_orient_matrix_UB_13 0.0175769000
_diffrn_orient_matrix_UB_21 0.0651997000
_diffrn_orient_matrix_UB_22 0.0119998000
_diffrn_orient_matrix_UB_23 0.0122425000
_diffrn_orient_matrix_UB_31 0.0012305000
_diffrn_orient_matrix_UB_32 0.0152716000
_diffrn_orient_matrix_UB_33 -0.0380270000
_diffrn_radiation_monochromator mirror
_diffrn_radiation_probe x-ray
_diffrn_radiation_type MoK\a
_diffrn_radiation_wavelength 0.71073
_diffrn_reflns_av_R_equivalents 0.0312
_diffrn_reflns_av_unetI/netI 0.0161
_diffrn_reflns_Laue_measured_fraction_full 0.997
_diffrn_reflns_Laue_measured_fraction_max 0.902
_diffrn_reflns_limit_h_max 14
_diffrn_reflns_limit_h_min -14
_diffrn_reflns_limit_k_max 15
_diffrn_reflns_limit_k_min -15
_diffrn_reflns_limit_l_max 22
_diffrn_reflns_limit_l_min -21
_diffrn_reflns_number 94003
_diffrn_reflns_point_group_measured_fraction_full 0.997
_diffrn_reflns_point_group_measured_fraction_max 0.902
_diffrn_reflns_theta_full 26.000
_diffrn_reflns_theta_max 28.583
_diffrn_reflns_theta_min 2.799
_diffrn_source 'micro-focus sealed X-ray tube'
_diffrn_source_type 'SuperNova (Mo) X-ray Source'
_exptl_absorpt_coefficient_mu 0.603
_exptl_absorpt_correction_T_max 1.00000
_exptl_absorpt_correction_T_min 0.90494
_exptl_absorpt_correction_type multi-scan
_exptl_absorpt_process_details
;
CrysAlisPro 1.171.39.46 (Rigaku Oxford Diffraction, 2018)
Empirical absorption correction using spherical harmonics,
 implemented in SCALE3 ABSPACK scaling algorithm.
;
_exptl_crystal_colour colourless
_exptl_crystal_colour_primary colourless
_exptl_crystal_density_diffrn 1.306
_exptl_crystal_description prism
_exptl_crystal_F_000 853
_exptl_crystal_size_max 0.24
_exptl_crystal_size_mid 0.18
_exptl_crystal_size_min 0.08
_refine_diff_density_max 0.769
_refine_diff_density_min -0.341
_refine_diff_density_rms 0.068
_refine_ls_extinction_method none
_refine_ls_goodness_of_fit_ref 1.084
_refine_ls_hydrogen_treatment constr
_refine_ls_matrix_type full
_refine_ls_number_parameters 543
_refine_ls_number_reflns 9686
_refine_ls_number_restraints 50
_refine_ls_restrained_S_all 1.092
_refine_ls_R_factor_all 0.0451
_refine_ls_R_factor_gt 0.0379
_refine_ls_shift/su_max 0.002
_refine_ls_shift/su_mean 0.000
_refine_ls_structure_factor_coef Fsqd
_refine_ls_weighting_details 'w=1/[\s^2^(Fo^2^)+(0.0656P)^2^+1.0817P] where P=(Fo^2^+2Fc^2^)/3'
_refine_ls_weighting_scheme calc
_refine_ls_wR_factor_gt 0.1116
_refine_ls_wR_factor_ref 0.1193
_reflns_Friedel_coverage 0.000
_reflns_number_gt 8531
_reflns_number_total 9686
_reflns_threshold_expression 'I > 2\s(I)'
_cod_data_source_file d3dt01182h2.cif
_cod_data_source_block lk41062meso
_cod_original_formula_sum 'C48 H44.50 Cl2 N2 Pd'
_cod_database_code 7713128
_shelx_shelxl_version_number 2016/4
_chemical_oxdiff_formula 'c46 h42 Cl1 n2 Pd1'
_shelx_space_group_comment
;
The symmetry employed for this shelxl refinement is uniquely defined
by the following loop, which should always be used as a source of
symmetry information in preference to the above space-group names.
They are only intended as comments.
;
_shelx_estimated_absorpt_t_max 0.953
_shelx_estimated_absorpt_t_min 0.869
_reflns_odcompleteness_completeness 99.80
_reflns_odcompleteness_iscentric 1
_reflns_odcompleteness_theta 24.66
_olex2_refinement_description
;
1. Fixed Uiso
 At 1.2 times of:
  All C(H) groups, All C(H,H) groups
 At 1.5 times of:
  All C(H,H,H) groups
2. Restrained distances
 C50-C49
 1.54 with sigma of 0.005
 C49-C48
 1.54 with sigma of 0.005
 C53-C52
 1.54 with sigma of 0.005
 C52-C51
 1.54 with sigma of 0.005
 C50-C48_$1
 1.54 with sigma of 0.005
 C48-C50_$1
 1.54 with sigma of 0.005
 C47-Cl2
 1.7 with sigma of 0.005
 C47-Cl3
 1.7 with sigma of 0.005
 C47-Cl4
 1.7 with sigma of 0.005
 C47-Cl5
 1.7 with sigma of 0.005
 C47-Cl6
 1.7 with sigma of 0.005
3. Uiso/Uaniso restraints and constraints
C47 \\sim Cl2: within 1.8A with sigma of 0.01 and sigma for terminal atoms of
0.02
Uanis(C50) = Uanis(C53)
Uanis(C52) = Uanis(C49)
Uanis(C48) = Uanis(C51)
4. Rigid body (RIGU) restrains
 C48, C49, C50
 with sigma for 1-2 distances of 0.001 and sigma for 1-3 distances of 0.001
 C51, C52, C53
 with sigma for 1-2 distances of 0.001 and sigma for 1-3 distances of 0.001
 Cl2, Cl3, Cl4, Cl5, Cl6, C47
 with sigma for 1-2 distances of 0.001 and sigma for 1-3 distances of 0.001
5. Others
 Fixed Sof: Cl2(0.2) Cl3(0.2) Cl4(0.2) Cl5(0.2) Cl6(0.2) C47(0.5) C48(0.25)
 H48A(0.25) H48B(0.25) C49(0.25) H49A(0.25) H49B(0.25) C50(0.25) H50A(0.25)
 H50B(0.25) C51(0.25) H51B(0.25) H51A(0.25) C52(0.25) H52A(0.25) H52B(0.25)
 C53(0.25) H53B(0.25) H53A(0.25)
6.a Riding coordinates:
 C45(H45)
6.b Ternary CH refined with riding coordinates:
 C12(H12), C31(H31)
6.c Secondary CH2 refined with riding coordinates:
 C48(H48A,H48B), C49(H49A,H49B), C50(H50A,H50B), C51(H51B,H51A), C52(H52A,
 H52B), C53(H53B,H53A)
6.d Aromatic/amide H refined with riding coordinates:
 C7(H7), C8(H8), C9(H9), C10(H10), C14(H14), C15(H15), C16(H16), C17(H17),
 C18(H18), C20(H20), C21(H21), C22(H22), C23(H23), C24(H24), C26(H26), C27(H27),
  C28(H28), C29(H29), C33(H33), C34(H34), C35(H35), C36(H36), C37(H37),
 C39(H39), C40(H40), C41(H41), C42(H42), C43(H43)
6.e X=CH2 refined with riding coordinates:
 C44(H44A,H44B), C46(H46A,H46B)
6.f Idealised Me refined as rotating group:
 C4(H4A,H4B,H4C), C5(H5A,H5B,H5C)
;
_olex2_submission_special_instructions 'No special instructions were received'
_oxdiff_exptl_absorpt_empirical_details
;
Empirical correction (ABSPACK) includes:
- Absorption correction using spherical harmonics
- Frame scaling
- Detector area scaling
;
_oxdiff_exptl_absorpt_empirical_full_max 1.304
_oxdiff_exptl_absorpt_empirical_full_min 0.749

loop_
_space_group_symop_operation_xyz
'x, y, z'
'-x, -y, -z'

loop_
_atom_site_label
_atom_site_type_symbol
_atom_site_fract_x
_atom_site_fract_y
_atom_site_fract_z
_atom_site_U_iso_or_equiv
_atom_site_adp_type
_atom_site_occupancy
_atom_site_site_symmetry_order
_atom_site_calc_flag
_atom_site_refinement_flags_posn
_atom_site_refinement_flags_adp
_atom_site_refinement_flags_occupancy
_atom_site_disorder_assembly
_atom_site_disorder_group
Pd1 Pd 0.46834(2) 0.80580(2) 0.90808(2) 0.04461(8) Uani 1 1 d . . . . .
Cl1 Cl 0.68499(7) 0.79086(7) 0.94860(5) 0.0706(2) Uani 1 1 d . . . . .
N1 N 0.51689(18) 0.78820(17) 0.73435(12) 0.0430(4) Uani 1 1 d . . . . .
N2 N 0.46293(18) 0.62119(17) 0.75223(11) 0.0427(4) Uani 1 1 d . . . . .
C1 C 0.4751(2) 0.7367(2) 0.78876(14) 0.0413(5) Uani 1 1 d . . . . .
C2 C 0.5352(2) 0.7057(2) 0.66545(15) 0.0496(6) Uani 1 1 d . . . . .
C3 C 0.5022(2) 0.6007(2) 0.67703(15) 0.0492(5) Uani 1 1 d . . . . .
C4 C 0.5862(3) 0.7389(3) 0.5980(2) 0.0708(8) Uani 1 1 d . . . . .
H4A H 0.523401 0.772770 0.564209 0.106 Uiso 1 1 calc GR . . . .
H4B H 0.612050 0.670476 0.565088 0.106 Uiso 1 1 calc GR . . . .
H4C H 0.656046 0.794689 0.621190 0.106 Uiso 1 1 calc GR . . . .
C5 C 0.5087(3) 0.4799(3) 0.6272(2) 0.0703(8) Uani 1 1 d . . . . .
H5A H 0.536077 0.428835 0.663393 0.105 Uiso 1 1 calc GR . . . .
H5B H 0.566041 0.482077 0.591723 0.105 Uiso 1 1 calc GR . . . .
H5C H 0.427976 0.451404 0.594520 0.105 Uiso 1 1 calc GR . . . .
C6 C 0.5400(2) 0.9123(2) 0.74594(14) 0.0443(5) Uani 1 1 d . . . . .
C7 C 0.6585(3) 0.9628(3) 0.78163(18) 0.0586(6) Uani 1 1 d . . . . .
H7 H 0.721229 0.916693 0.798994 0.070 Uiso 1 1 calc R . . . .
C8 C 0.6833(3) 1.0810(3) 0.79140(19) 0.0658(8) Uani 1 1 d . . . . .
H8 H 0.762980 1.114709 0.815189 0.079 Uiso 1 1 calc R . . . .
C9 C 0.5910(3) 1.1490(3) 0.76614(18) 0.0627(7) Uani 1 1 d . . . . .
H9 H 0.608381 1.228851 0.772542 0.075 Uiso 1 1 calc R . . . .
C10 C 0.4721(3) 1.1001(2) 0.73121(18) 0.0569(6) Uani 1 1 d . . . . .
H10 H 0.410079 1.147348 0.714643 0.068 Uiso 1 1 calc R . . . .
C11 C 0.4442(2) 0.9798(2) 0.72049(15) 0.0460(5) Uani 1 1 d . . . . .
C12 C 0.3147(2) 0.9228(2) 0.67994(16) 0.0475(5) Uani 1 1 d . . . . .
H12 H 0.307285 0.852323 0.701423 0.057 Uiso 1 1 calc R . . . .
C13 C 0.2110(2) 0.9981(2) 0.70454(18) 0.0530(6) Uani 1 1 d . . . . .
C14 C 0.2209(3) 1.0553(3) 0.7859(2) 0.0716(8) Uani 1 1 d . . . . .
H14 H 0.292250 1.050560 0.824377 0.086 Uiso 1 1 calc R . . . .
C15 C 0.1265(4) 1.1193(4) 0.8107(3) 0.0919(13) Uani 1 1 d . . . . .
H15 H 0.134132 1.157768 0.865364 0.110 Uiso 1 1 calc R . . . .
C16 C 0.0215(4) 1.1253(4) 0.7538(4) 0.1073(17) Uani 1 1 d . . . . .
H16 H -0.042058 1.168661 0.770431 0.129 Uiso 1 1 calc R . . . .
C17 C 0.0082(4) 1.0700(4) 0.6743(4) 0.1009(14) Uani 1 1 d . . . . .
H17 H -0.063976 1.074975 0.636557 0.121 Uiso 1 1 calc R . . . .
C18 C 0.1042(3) 1.0045(3) 0.6488(2) 0.0721(8) Uani 1 1 d . . . . .
H18 H 0.095214 0.965483 0.594045 0.087 Uiso 1 1 calc R . . . .
C19 C 0.3014(2) 0.8803(2) 0.58730(17) 0.0521(6) Uani 1 1 d . . . . .
C20 C 0.3455(3) 0.9466(3) 0.53892(19) 0.0636(7) Uani 1 1 d . . . . .
H20 H 0.384453 1.020515 0.563248 0.076 Uiso 1 1 calc R . . . .
C21 C 0.3322(3) 0.9043(4) 0.4550(2) 0.0755(9) Uani 1 1 d . . . . .
H21 H 0.362395 0.949765 0.423504 0.091 Uiso 1 1 calc R . . . .
C22 C 0.2747(4) 0.7960(4) 0.4182(2) 0.0834(10) Uani 1 1 d . . . . .
H22 H 0.266578 0.767344 0.361875 0.100 Uiso 1 1 calc R . . . .
C23 C 0.2293(5) 0.7300(4) 0.4647(2) 0.0952(13) Uani 1 1 d . . . . .
H23 H 0.189220 0.656708 0.439870 0.114 Uiso 1 1 calc R . . . .
C24 C 0.2428(4) 0.7720(3) 0.5485(2) 0.0750(9) Uani 1 1 d . . . . .
H24 H 0.211778 0.726116 0.579395 0.090 Uiso 1 1 calc R . . . .
C25 C 0.4236(2) 0.5332(2) 0.79097(14) 0.0456(5) Uani 1 1 d . . . . .
C26 C 0.5093(3) 0.5071(2) 0.85494(17) 0.0569(6) Uani 1 1 d . . . . .
H26 H 0.589162 0.543134 0.869524 0.068 Uiso 1 1 calc R . . . .
C27 C 0.4750(3) 0.4268(3) 0.89686(18) 0.0675(8) Uani 1 1 d . . . . .
H27 H 0.531904 0.408741 0.939866 0.081 Uiso 1 1 calc R . . . .
C28 C 0.3586(4) 0.3746(3) 0.8755(2) 0.0721(9) Uani 1 1 d . . . . .
H28 H 0.336046 0.320785 0.903984 0.087 Uiso 1 1 calc R . . . .
C29 C 0.2731(3) 0.4005(3) 0.8115(2) 0.0677(8) Uani 1 1 d . . . . .
H29 H 0.193619 0.363694 0.797577 0.081 Uiso 1 1 calc R . . . .
C30 C 0.3037(3) 0.4809(2) 0.76742(16) 0.0517(6) Uani 1 1 d . . . . .
C31 C 0.2098(2) 0.5099(2) 0.69628(16) 0.0531(6) Uani 1 1 d . . . . .
H31 H 0.246929 0.578800 0.683535 0.064 Uiso 1 1 calc R . . . .
C32 C 0.1857(2) 0.4160(2) 0.61652(17) 0.0528(6) Uani 1 1 d . . . . .
C33 C 0.1927(4) 0.2981(3) 0.6119(2) 0.0743(9) Uani 1 1 d . . . . .
H33 H 0.217520 0.270893 0.659670 0.089 Uiso 1 1 calc R . . . .
C34 C 0.1630(4) 0.2196(3) 0.5365(2) 0.0828(10) Uani 1 1 d . . . . .
H34 H 0.168053 0.140016 0.534540 0.099 Uiso 1 1 calc R . . . .
C35 C 0.1264(3) 0.2564(3) 0.4651(2) 0.0701(8) Uani 1 1 d . . . . .
H35 H 0.105896 0.202597 0.414946 0.084 Uiso 1 1 calc R . . . .
C36 C 0.1204(3) 0.3723(3) 0.4685(2) 0.0732(8) Uani 1 1 d . . . . .
H36 H 0.097432 0.398984 0.420347 0.088 Uiso 1 1 calc R . . . .
C37 C 0.1486(3) 0.4512(3) 0.54410(19) 0.0669(8) Uani 1 1 d . . . . .
H37 H 0.142025 0.530506 0.545681 0.080 Uiso 1 1 calc R . . . .
C38 C 0.0881(3) 0.5465(3) 0.71982(17) 0.0607(7) Uani 1 1 d . . . . .
C39 C -0.0071(3) 0.4665(4) 0.7195(2) 0.0759(9) Uani 1 1 d . . . . .
H39 H 0.002307 0.386768 0.704365 0.091 Uiso 1 1 calc R . . . .
C40 C -0.1168(4) 0.5050(5) 0.7417(3) 0.0997(14) Uani 1 1 d . . . . .
H40 H -0.180098 0.450637 0.741052 0.120 Uiso 1 1 calc R . . . .
C41 C -0.1320(5) 0.6216(6) 0.7643(3) 0.1113(18) Uani 1 1 d . . . . .
H41 H -0.204140 0.646844 0.780790 0.134 Uiso 1 1 calc R . . . .
C42 C -0.0397(5) 0.7013(5) 0.7625(3) 0.1116(18) Uani 1 1 d . . . . .
H42 H -0.050679 0.780822 0.776648 0.134 Uiso 1 1 calc R . . . .
C43 C 0.0693(4) 0.6648(3) 0.7400(2) 0.0794(10) Uani 1 1 d . . . . .
H43 H 0.130402 0.719836 0.738354 0.095 Uiso 1 1 calc R . . . .
C44 C 0.2762(3) 0.8160(3) 0.9035(2) 0.0708(8) Uani 1 1 d . . . . .
H44A H 0.293625 0.737736 0.894275 0.085 Uiso 1 1 calc R . . . .
H44B H 0.216062 0.841729 0.865800 0.085 Uiso 1 1 calc R . . . .
C45 C 0.3406(3) 0.8956(3) 0.9744(2) 0.0682(8) Uani 1 1 d . . . . .
H45 H 0.322244 0.973599 0.983111 0.082 Uiso 1 1 d R . . . .
C46 C 0.4300(3) 0.8606(3) 1.03132(18) 0.0692(8) Uani 1 1 d . . . . .
H46A H 0.449006 0.782731 1.023411 0.083 Uiso 1 1 calc R . . . .
H46B H 0.471405 0.914760 1.077754 0.083 Uiso 1 1 calc R . . . .
Cl2 Cl -0.0225(15) 1.1209(11) 1.0091(11) 0.195(4) Uani 0.2 1 d D U P A 5
Cl3 Cl -0.0611(10) 1.0926(13) 0.9624(9) 0.179(6) Uani 0.2 1 d D U P A 4
Cl4 Cl -0.067(2) 1.021(3) 0.9193(10) 0.212(15) Uani 0.2 1 d D U P A 3
Cl5 Cl -0.0236(14) 1.0029(15) 0.9179(7) 0.122(4) Uani 0.2 1 d D U P A 2
Cl6 Cl -0.0075(17) 0.9427(18) 0.9169(7) 0.170(6) Uani 0.2 1 d D U P A 1
C47 C -0.0462(17) 0.9781(11) 1.0097(6) 0.189(4) Uani 0.5 1 d D U P . .
C48 C 0.1535(14) 0.5203(15) 1.015(2) 0.108(5) Uani 0.25 1 d D U P B 1
H48A H 0.210121 0.536409 0.981324 0.130 Uiso 0.25 1 calc R . P B 1
H48B H 0.201378 0.516126 1.068782 0.130 Uiso 0.25 1 calc R . P B 1
C49 C 0.0752(13) 0.4057(17) 0.975(2) 0.126(5) Uani 0.25 1 d D U P B 1
H49A H 0.118366 0.345405 0.997675 0.151 Uiso 0.25 1 calc R . P B 1
H49B H 0.080232 0.389638 0.917062 0.151 Uiso 0.25 1 calc R . P B 1
C50 C -0.0616(12) 0.3838(16) 0.9761(19) 0.128(6) Uani 0.25 1 d D U P B 1
H50A H -0.063103 0.344523 1.020663 0.153 Uiso 0.25 1 calc R . P B 1
H50B H -0.097168 0.327354 0.925600 0.153 Uiso 0.25 1 calc R . P B 1
C51 C 0.1174(14) 0.4940(18) 1.020(2) 0.108(5) Uani 0.25 1 d D U P C 2
H51B H 0.140286 0.481141 1.075710 0.130 Uiso 0.25 1 calc R . P C 2
H51A H 0.191503 0.483943 0.997705 0.130 Uiso 0.25 1 calc R . P C 2
C52 C 0.0285(13) 0.3884(18) 0.972(2) 0.126(5) Uani 0.25 1 d D U P C 2
H52A H 0.044567 0.322403 0.997852 0.151 Uiso 0.25 1 calc R . P C 2
H52B H 0.040664 0.366242 0.916212 0.151 Uiso 0.25 1 calc R . P C 2
C53 C -0.1049(14) 0.4224(18) 0.9723(19) 0.128(6) Uani 0.25 1 d D U P C 2
H53B H -0.157362 0.381812 0.920539 0.153 Uiso 0.25 1 calc R . P C 2
H53A H -0.132876 0.394380 1.015853 0.153 Uiso 0.25 1 calc R . P C 2

loop_
_atom_site_aniso_label
_atom_site_aniso_U_11
_atom_site_aniso_U_22
_atom_site_aniso_U_33
_atom_site_aniso_U_23
_atom_site_aniso_U_13
_atom_site_aniso_U_12
Pd1 0.05496(13) 0.04052(11) 0.03604(11) 0.00323(7) 0.01001(8) 0.00094(8)
Cl1 0.0610(4) 0.0721(5) 0.0688(5) 0.0082(4) -0.0022(3) 0.0089(3)
N1 0.0432(10) 0.0462(10) 0.0393(10) 0.0057(8) 0.0118(8) 0.0066(8)
N2 0.0445(10) 0.0411(10) 0.0378(9) 0.0016(8) 0.0047(7) 0.0078(8)
C1 0.0397(11) 0.0437(11) 0.0379(11) 0.0052(9) 0.0052(8) 0.0067(9)
C2 0.0448(12) 0.0603(15) 0.0418(12) 0.0026(11) 0.0132(10) 0.0110(11)
C3 0.0469(13) 0.0532(14) 0.0423(12) -0.0011(10) 0.0085(9) 0.0122(10)
C4 0.076(2) 0.084(2) 0.0587(17) 0.0098(15) 0.0355(15) 0.0089(17)
C5 0.079(2) 0.0620(18) 0.0625(17) -0.0110(14) 0.0223(15) 0.0153(15)
C6 0.0455(12) 0.0497(13) 0.0377(11) 0.0070(9) 0.0121(9) -0.0004(10)
C7 0.0454(13) 0.0711(18) 0.0576(15) 0.0114(13) 0.0108(11) -0.0012(12)
C8 0.0520(15) 0.077(2) 0.0629(17) 0.0054(15) 0.0131(13) -0.0220(14)
C9 0.0740(19) 0.0534(15) 0.0596(16) 0.0061(13) 0.0212(14) -0.0198(14)
C10 0.0614(16) 0.0479(14) 0.0622(16) 0.0133(12) 0.0145(12) -0.0036(12)
C11 0.0474(12) 0.0445(12) 0.0459(12) 0.0085(10) 0.0115(10) -0.0024(10)
C12 0.0457(12) 0.0419(12) 0.0550(14) 0.0145(10) 0.0075(10) -0.0013(10)
C13 0.0470(13) 0.0451(13) 0.0706(17) 0.0171(12) 0.0170(12) -0.0016(10)
C14 0.0666(19) 0.0678(19) 0.081(2) 0.0086(16) 0.0256(16) -0.0032(15)
C15 0.080(3) 0.077(2) 0.121(3) -0.002(2) 0.054(2) -0.0047(19)
C16 0.082(3) 0.078(3) 0.175(5) 0.014(3) 0.071(3) 0.015(2)
C17 0.056(2) 0.099(3) 0.154(5) 0.039(3) 0.025(2) 0.020(2)
C18 0.0518(16) 0.071(2) 0.094(2) 0.0210(17) 0.0113(15) 0.0075(14)
C19 0.0448(13) 0.0529(14) 0.0562(15) 0.0124(11) 0.0045(10) 0.0048(10)
C20 0.0596(16) 0.0668(18) 0.0634(17) 0.0183(14) 0.0072(13) -0.0033(13)
C21 0.0680(19) 0.102(3) 0.0631(19) 0.0310(18) 0.0147(15) 0.0057(18)
C22 0.094(3) 0.094(3) 0.0548(18) 0.0098(18) 0.0041(17) 0.012(2)
C23 0.132(4) 0.072(2) 0.066(2) -0.0019(18) 0.004(2) -0.016(2)
C24 0.100(3) 0.0573(17) 0.0615(18) 0.0104(14) 0.0078(17) -0.0134(17)
C25 0.0530(13) 0.0378(11) 0.0406(11) 0.0033(9) 0.0022(9) 0.0083(10)
C26 0.0624(16) 0.0448(13) 0.0534(15) 0.0071(11) -0.0079(12) 0.0086(11)
C27 0.088(2) 0.0525(15) 0.0513(15) 0.0129(12) -0.0117(14) 0.0110(15)
C28 0.097(2) 0.0582(17) 0.0616(18) 0.0266(14) 0.0041(16) 0.0043(16)
C29 0.0699(18) 0.0654(18) 0.0664(18) 0.0261(15) -0.0001(14) -0.0056(14)
C30 0.0566(14) 0.0480(13) 0.0462(13) 0.0121(11) -0.0012(11) 0.0035(11)
C31 0.0524(14) 0.0507(14) 0.0516(14) 0.0162(11) -0.0050(11) -0.0015(11)
C32 0.0454(13) 0.0542(14) 0.0557(15) 0.0139(12) 0.0022(10) 0.0005(11)
C33 0.094(2) 0.0601(18) 0.0669(19) 0.0184(15) 0.0073(17) 0.0120(16)
C34 0.112(3) 0.0519(17) 0.081(2) 0.0061(16) 0.021(2) 0.0034(18)
C35 0.0657(18) 0.073(2) 0.0651(18) -0.0028(15) 0.0179(14) -0.0026(15)
C36 0.081(2) 0.081(2) 0.0530(17) 0.0129(15) 0.0048(14) 0.0072(17)
C37 0.083(2) 0.0579(16) 0.0550(16) 0.0143(13) 0.0017(14) 0.0058(15)
C38 0.0569(15) 0.0669(17) 0.0462(14) 0.0043(12) -0.0092(11) 0.0056(13)
C39 0.0642(19) 0.089(2) 0.067(2) 0.0103(17) 0.0042(15) 0.0037(17)
C40 0.065(2) 0.141(4) 0.080(3) 0.004(3) 0.0073(18) 0.006(2)
C41 0.083(3) 0.161(5) 0.071(2) -0.008(3) 0.004(2) 0.048(3)
C42 0.107(3) 0.112(4) 0.083(3) -0.024(2) -0.012(2) 0.046(3)
C43 0.083(2) 0.072(2) 0.0623(19) -0.0064(15) -0.0126(16) 0.0141(17)
C44 0.0603(17) 0.0695(19) 0.077(2) -0.0057(16) 0.0260(15) -0.0024(14)
C45 0.0727(19) 0.0678(19) 0.0633(18) -0.0016(14) 0.0300(15) 0.0018(15)
C46 0.096(2) 0.0701(19) 0.0423(14) 0.0046(13) 0.0246(15) 0.0058(17)
Cl2 0.163(11) 0.259(11) 0.168(9) 0.028(9) 0.070(8) 0.027(8)
Cl3 0.080(6) 0.373(16) 0.134(9) 0.137(12) 0.047(6) 0.087(9)
Cl4 0.139(15) 0.35(4) 0.121(9) 0.080(16) -0.060(9) -0.062(17)
Cl5 0.097(9) 0.139(9) 0.134(7) 0.060(7) 0.000(6) 0.012(7)
Cl6 0.129(9) 0.214(18) 0.127(6) -0.035(8) 0.010(7) 0.021(11)
C47 0.170(11) 0.274(11) 0.144(6) 0.074(7) 0.048(7) 0.048(8)
C48 0.044(7) 0.105(7) 0.177(12) 0.009(8) 0.049(9) 0.015(5)
C49 0.048(7) 0.087(6) 0.234(14) -0.005(7) 0.049(9) 0.029(6)
C50 0.046(7) 0.074(9) 0.256(17) 0.007(10) 0.044(9) 0.021(5)
C51 0.044(7) 0.105(7) 0.177(12) 0.009(8) 0.049(9) 0.015(5)
C52 0.048(7) 0.087(6) 0.234(14) -0.005(7) 0.049(9) 0.029(6)
C53 0.046(7) 0.074(9) 0.256(17) 0.007(10) 0.044(9) 0.021(5)

loop_
_atom_type_symbol
_atom_type_description
_atom_type_scat_dispersion_real
_atom_type_scat_dispersion_imag
_atom_type_scat_source
C C 0.0033 0.0016 'International Tables Vol C Tables 4.2.6.8 and 6.1.1.4'
H H 0.0000 0.0000 'International Tables Vol C Tables 4.2.6.8 and 6.1.1.4'
Cl Cl 0.1484 0.1585 'International Tables Vol C Tables 4.2.6.8 and 6.1.1.4'
N N 0.0061 0.0033 'International Tables Vol C Tables 4.2.6.8 and 6.1.1.4'
Pd Pd -0.9988 1.0072 'International Tables Vol C Tables 4.2.6.8 and 6.1.1.4'

loop_
_geom_angle_atom_site_label_1
_geom_angle_atom_site_label_2
_geom_angle_atom_site_label_3
_geom_angle
_geom_angle_site_symmetry_1
_geom_angle_site_symmetry_3
_geom_angle_publ_flag
C1 Pd1 Cl1 90.42(7) . . ?
C1 Pd1 C44 102.80(11) . . ?
C1 Pd1 C45 137.61(12) . . ?
C1 Pd1 C46 169.72(11) . . ?
C44 Pd1 Cl1 165.24(10) . . ?
C44 Pd1 C45 38.65(12) . . ?
C44 Pd1 C46 68.70(14) . . ?
C45 Pd1 Cl1 130.55(10) . . ?
C45 Pd1 C46 37.05(13) . . ?
C46 Pd1 Cl1 97.43(10) . . ?
C1 N1 C2 111.8(2) . . ?
C1 N1 C6 123.93(19) . . ?
C2 N1 C6 124.3(2) . . ?
C1 N2 C3 111.4(2) . . ?
C1 N2 C25 122.44(19) . . ?
C3 N2 C25 126.0(2) . . ?
N1 C1 Pd1 128.98(17) . . ?
N1 C1 N2 103.95(19) . . ?
N2 C1 Pd1 125.75(17) . . ?
N1 C2 C4 122.7(3) . . ?
C3 C2 N1 106.2(2) . . ?
C3 C2 C4 131.0(3) . . ?
N2 C3 C5 122.5(3) . . ?
C2 C3 N2 106.5(2) . . ?
C2 C3 C5 130.9(3) . . ?
C2 C4 H4A 109.5 . . ?
C2 C4 H4B 109.5 . . ?
C2 C4 H4C 109.5 . . ?
H4A C4 H4B 109.5 . . ?
H4A C4 H4C 109.5 . . ?
H4B C4 H4C 109.5 . . ?
C3 C5 H5A 109.5 . . ?
C3 C5 H5B 109.5 . . ?
C3 C5 H5C 109.5 . . ?
H5A C5 H5B 109.5 . . ?
H5A C5 H5C 109.5 . . ?
H5B C5 H5C 109.5 . . ?
C7 C6 N1 119.1(2) . . ?
C7 C6 C11 121.0(2) . . ?
C11 C6 N1 119.9(2) . . ?
C6 C7 H7 120.0 . . ?
C8 C7 C6 120.0(3) . . ?
C8 C7 H7 120.0 . . ?
C7 C8 H8 120.0 . . ?
C9 C8 C7 120.0(3) . . ?
C9 C8 H8 120.0 . . ?
C8 C9 H9 119.7 . . ?
C8 C9 C10 120.5(3) . . ?
C10 C9 H9 119.7 . . ?
C9 C10 H10 119.7 . . ?
C9 C10 C11 120.6(3) . . ?
C11 C10 H10 119.7 . . ?
C6 C11 C10 117.7(2) . . ?
C6 C11 C12 120.5(2) . . ?
C10 C11 C12 121.8(2) . . ?
C11 C12 H12 105.9 . . ?
C11 C12 C13 113.1(2) . . ?
C13 C12 H12 105.9 . . ?
C19 C12 C11 111.3(2) . . ?
C19 C12 H12 105.9 . . ?
C19 C12 C13 113.9(2) . . ?
C14 C13 C12 119.6(3) . . ?
C18 C13 C12 121.5(3) . . ?
C18 C13 C14 118.7(3) . . ?
C13 C14 H14 119.5 . . ?
C15 C14 C13 121.0(4) . . ?
C15 C14 H14 119.5 . . ?
C14 C15 H15 120.4 . . ?
C16 C15 C14 119.2(4) . . ?
C16 C15 H15 120.4 . . ?
C15 C16 H16 119.3 . . ?
C17 C16 C15 121.4(4) . . ?
C17 C16 H16 119.3 . . ?
C16 C17 H17 120.2 . . ?
C16 C17 C18 119.6(4) . . ?
C18 C17 H17 120.2 . . ?
C13 C18 C17 120.1(4) . . ?
C13 C18 H18 120.0 . . ?
C17 C18 H18 120.0 . . ?
C20 C19 C12 122.8(2) . . ?
C24 C19 C12 119.6(3) . . ?
C24 C19 C20 117.6(3) . . ?
C19 C20 H20 119.5 . . ?
C21 C20 C19 120.9(3) . . ?
C21 C20 H20 119.5 . . ?
C20 C21 H21 119.9 . . ?
C22 C21 C20 120.3(3) . . ?
C22 C21 H21 119.9 . . ?
C21 C22 H22 120.2 . . ?
C21 C22 C23 119.6(3) . . ?
C23 C22 H22 120.2 . . ?
C22 C23 H23 119.9 . . ?
C22 C23 C24 120.2(4) . . ?
C24 C23 H23 119.9 . . ?
C19 C24 C23 121.5(3) . . ?
C19 C24 H24 119.3 . . ?
C23 C24 H24 119.3 . . ?
C26 C25 N2 116.7(2) . . ?
C26 C25 C30 121.9(3) . . ?
C30 C25 N2 121.3(2) . . ?
C25 C26 H26 120.4 . . ?
C27 C26 C25 119.3(3) . . ?
C27 C26 H26 120.4 . . ?
C26 C27 H27 119.9 . . ?
C28 C27 C26 120.2(3) . . ?
C28 C27 H27 119.9 . . ?
C27 C28 H28 119.7 . . ?
C27 C28 C29 120.5(3) . . ?
C29 C28 H28 119.7 . . ?
C28 C29 H29 119.4 . . ?
C28 C29 C30 121.3(3) . . ?
C30 C29 H29 119.4 . . ?
C25 C30 C29 116.8(2) . . ?
C25 C30 C31 121.5(2) . . ?
C29 C30 C31 121.7(3) . . ?
C30 C31 H31 105.8 . . ?
C32 C31 C30 114.9(2) . . ?
C32 C31 H31 105.8 . . ?
C38 C31 C30 113.1(2) . . ?
C38 C31 H31 105.8 . . ?
C38 C31 C32 110.6(2) . . ?
C33 C32 C31 125.0(3) . . ?
C37 C32 C31 117.6(3) . . ?
C37 C32 C33 117.3(3) . . ?
C32 C33 H33 119.8 . . ?
C32 C33 C34 120.5(3) . . ?
C34 C33 H33 119.8 . . ?
C33 C34 H34 119.3 . . ?
C35 C34 C33 121.4(3) . . ?
C35 C34 H34 119.3 . . ?
C34 C35 H35 120.5 . . ?
C36 C35 C34 119.0(3) . . ?
C36 C35 H35 120.5 . . ?
C35 C36 H36 120.1 . . ?
C35 C36 C37 119.8(3) . . ?
C37 C36 H36 120.1 . . ?
C32 C37 C36 122.1(3) . . ?
C32 C37 H37 119.0 . . ?
C36 C37 H37 119.0 . . ?
C39 C38 C31 122.9(3) . . ?
C39 C38 C43 118.3(3) . . ?
C43 C38 C31 118.8(3) . . ?
C38 C39 H39 119.8 . . ?
C38 C39 C40 120.4(4) . . ?
C40 C39 H39 119.8 . . ?
C39 C40 H40 119.7 . . ?
C41 C40 C39 120.6(5) . . ?
C41 C40 H40 119.7 . . ?
C40 C41 H41 120.3 . . ?
C40 C41 C42 119.4(4) . . ?
C42 C41 H41 120.3 . . ?
C41 C42 H42 119.6 . . ?
C41 C42 C43 120.8(5) . . ?
C43 C42 H42 119.6 . . ?
C38 C43 H43 119.8 . . ?
C42 C43 C38 120.4(4) . . ?
C42 C43 H43 119.8 . . ?
Pd1 C44 H44A 71.3 . . ?
Pd1 C44 H44B 129.6 . . ?
H44A C44 H44B 120.0 . . ?
C45 C44 Pd1 71.58(19) . . ?
C45 C44 H44A 120.0 . . ?
C45 C44 H44B 120.0 . . ?
Pd1 C45 H45 130.5 . . ?
C44 C45 Pd1 69.76(18) . . ?
C44 C45 H45 119.3 . . ?
C46 C45 Pd1 73.43(19) . . ?
C46 C45 C44 121.5(3) . . ?
C46 C45 H45 119.2 . . ?
Pd1 C46 H46A 71.5 . . ?
Pd1 C46 H46B 131.8 . . ?
C45 C46 Pd1 69.52(17) . . ?
C45 C46 H46A 120.0 . . ?
C45 C46 H46B 120.0 . . ?
H46A C46 H46B 120.0 . . ?
C47 Cl2 C47 46.8(13) 2_577 . ?
C47 Cl3 C47 45.6(11) 2_577 . ?
C47 Cl4 C47 45.5(10) 2_577 . ?
C47 Cl5 C47 47.2(13) 2_577 . ?
C47 Cl6 C47 47.1(12) 2_577 . ?
Cl2 C47 Cl2 133.2(13) 2_577 . ?
Cl3 C47 Cl3 134.4(11) 2_577 . ?
Cl4 C47 Cl4 134.5(10) 2_577 . ?
Cl5 C47 Cl5 132.8(13) 2_577 . ?
Cl6 C47 Cl6 132.9(12) 2_577 . ?
C47 C47 Cl2 55.1(10) 2_577 . ?
C47 C47 Cl2 78.1(12) 2_577 2_577 ?
C47 C47 Cl3 74.8(14) 2_577 2_577 ?
C47 C47 Cl3 59.5(8) 2_577 . ?
C47 C47 Cl4 61.6(9) 2_577 . ?
C47 C47 Cl4 72.9(15) 2_577 2_577 ?
C47 C47 Cl5 48.4(9) 2_577 . ?
C47 C47 Cl5 84.4(18) 2_577 2_577 ?
C47 C47 Cl6 78.5(16) 2_577 2_577 ?
C47 C47 Cl6 54.4(10) 2_577 . ?
H48A C48 H48B 108.7 . . ?
C49 C48 H48A 110.5 . . ?
C49 C48 H48B 110.5 . . ?
C49 C48 C50 106.2(15) . 2_567 ?
C50 C48 H48A 110.5 2_567 . ?
C50 C48 H48B 110.5 2_567 . ?
C48 C49 H49A 106.1 . . ?
C48 C49 H49B 106.1 . . ?
C48 C49 C50 124.9(14) . . ?
H49A C49 H49B 106.3 . . ?
C50 C49 H49A 106.1 . . ?
C50 C49 H49B 106.1 . . ?
C48 C50 H50A 106.2 2_567 . ?
C48 C50 H50B 106.2 2_567 . ?
C49 C50 C48 124.5(16) . 2_567 ?
C49 C50 H50A 106.2 . . ?
C49 C50 H50B 106.2 . . ?
H50A C50 H50B 106.4 . . ?
H51B C51 H51A 105.8 . . ?
C52 C51 H51B 104.9 . . ?
C52 C51 H51A 104.9 . . ?
C53 C51 H51B 104.9 2_567 . ?
C53 C51 H51A 104.9 2_567 . ?
C53 C51 C52 130(2) 2_567 . ?
C51 C52 H52A 110.0 . . ?
C51 C52 H52B 110.0 . . ?
C51 C52 C53 108.4(13) . . ?
H52A C52 H52B 108.4 . . ?
C53 C52 H52A 110.0 . . ?
C53 C52 H52B 110.0 . . ?
C51 C53 C52 116(2) 2_567 . ?
C51 C53 H53B 108.3 2_567 . ?
C51 C53 H53A 108.3 2_567 . ?
C52 C53 H53B 108.3 . . ?
C52 C53 H53A 108.3 . . ?
H53B C53 H53A 107.4 . . ?

loop_
_geom_bond_atom_site_label_1
_geom_bond_atom_site_label_2
_geom_bond_distance
_geom_bond_site_symmetry_2
_geom_bond_publ_flag
Pd1 Cl1 2.3735(8) . ?
Pd1 C1 2.035(2) . ?
Pd1 C44 2.113(3) . ?
Pd1 C45 2.136(3) . ?
Pd1 C46 2.186(3) . ?
N1 C1 1.352(3) . ?
N1 C2 1.404(3) . ?
N1 C6 1.437(3) . ?
N2 C1 1.356(3) . ?
N2 C3 1.405(3) . ?
N2 C25 1.438(3) . ?
C2 C3 1.340(4) . ?
C2 C4 1.489(4) . ?
C3 C5 1.500(4) . ?
C4 H4A 0.9600 . ?
C4 H4B 0.9600 . ?
C4 H4C 0.9600 . ?
C5 H5A 0.9600 . ?
C5 H5B 0.9600 . ?
C5 H5C 0.9600 . ?
C6 C7 1.385(4) . ?
C6 C11 1.392(4) . ?
C7 H7 0.9300 . ?
C7 C8 1.374(4) . ?
C8 H8 0.9300 . ?
C8 C9 1.369(5) . ?
C9 H9 0.9300 . ?
C9 C10 1.381(4) . ?
C10 H10 0.9300 . ?
C10 C11 1.401(4) . ?
C11 C12 1.525(3) . ?
C12 H12 0.9800 . ?
C12 C13 1.532(4) . ?
C12 C19 1.524(4) . ?
C13 C14 1.384(5) . ?
C13 C18 1.373(4) . ?
C14 H14 0.9300 . ?
C14 C15 1.380(5) . ?
C15 H15 0.9300 . ?
C15 C16 1.367(7) . ?
C16 H16 0.9300 . ?
C16 C17 1.347(7) . ?
C17 H17 0.9300 . ?
C17 C18 1.408(5) . ?
C18 H18 0.9300 . ?
C19 C20 1.389(4) . ?
C19 C24 1.378(4) . ?
C20 H20 0.9300 . ?
C20 C21 1.385(5) . ?
C21 H21 0.9300 . ?
C21 C22 1.368(5) . ?
C22 H22 0.9300 . ?
C22 C23 1.369(6) . ?
C23 H23 0.9300 . ?
C23 C24 1.381(5) . ?
C24 H24 0.9300 . ?
C25 C26 1.386(3) . ?
C25 C30 1.389(4) . ?
C26 H26 0.9300 . ?
C26 C27 1.383(4) . ?
C27 H27 0.9300 . ?
C27 C28 1.355(5) . ?
C28 H28 0.9300 . ?
C28 C29 1.384(4) . ?
C29 H29 0.9300 . ?
C29 C30 1.396(4) . ?
C30 C31 1.533(3) . ?
C31 H31 0.9800 . ?
C31 C32 1.527(4) . ?
C31 C38 1.522(4) . ?
C32 C33 1.373(4) . ?
C32 C37 1.371(4) . ?
C33 H33 0.9300 . ?
C33 C34 1.383(5) . ?
C34 H34 0.9300 . ?
C34 C35 1.364(5) . ?
C35 H35 0.9300 . ?
C35 C36 1.352(5) . ?
C36 H36 0.9300 . ?
C36 C37 1.388(4) . ?
C37 H37 0.9300 . ?
C38 C39 1.388(5) . ?
C38 C43 1.388(5) . ?
C39 H39 0.9300 . ?
C39 C40 1.395(6) . ?
C40 H40 0.9300 . ?
C40 C41 1.364(7) . ?
C41 H41 0.9300 . ?
C41 C42 1.373(8) . ?
C42 H42 0.9300 . ?
C42 C43 1.384(6) . ?
C43 H43 0.9300 . ?
C44 H44A 0.9300 . ?
C44 H44B 0.9300 . ?
C44 C45 1.406(4) . ?
C45 H45 0.9300 . ?
C45 C46 1.374(5) . ?
C46 H46A 0.9300 . ?
C46 H46B 0.9300 . ?
Cl2 C47 1.692(5) . ?
Cl2 C47 1.42(2) 2_577 ?
Cl3 C47 1.520(19) 2_577 ?
Cl3 C47 1.703(5) . ?
Cl4 C47 1.56(2) 2_577 ?
Cl4 C47 1.691(5) . ?
Cl5 C47 1.29(2) 2_577 ?
Cl5 C47 1.711(5) . ?
Cl6 C47 1.687(5) . ?
Cl6 C47 1.40(2) 2_577 ?
C47 Cl2 1.42(2) 2_577 ?
C47 Cl3 1.520(19) 2_577 ?
C47 Cl4 1.56(2) 2_577 ?
C47 Cl5 1.29(2) 2_577 ?
C47 Cl6 1.40(2) 2_577 ?
C47 C47 1.26(3) 2_577 ?
C48 H48A 0.9700 . ?
C48 H48B 0.9700 . ?
C48 C49 1.530(5) . ?
C48 C50 1.536(4) 2_567 ?
C49 H49A 0.9700 . ?
C49 H49B 0.9700 . ?
C49 C50 1.530(5) . ?
C50 C48 1.536(4) 2_567 ?
C50 H50A 0.9700 . ?
C50 H50B 0.9700 . ?
C51 H51B 0.9700 . ?
C51 H51A 0.9700 . ?
C51 C52 1.533(5) . ?
C51 C53 0.98(3) 2_567 ?
C52 H52A 0.9700 . ?
C52 H52B 0.9700 . ?
C52 C53 1.534(5) . ?
C53 C51 0.98(3) 2_567 ?
C53 H53B 0.9700 . ?
C53 H53A 0.9700 . ?

loop_
_geom_torsion_atom_site_label_1
_geom_torsion_atom_site_label_2
_geom_torsion_atom_site_label_3
_geom_torsion_atom_site_label_4
_geom_torsion
_geom_torsion_site_symmetry_1
_geom_torsion_site_symmetry_2
_geom_torsion_site_symmetry_3
_geom_torsion_site_symmetry_4
_geom_torsion_publ_flag
Pd1 C44 C45 C46 -54.4(3) . . . . ?
N1 C2 C3 N2 0.7(3) . . . . ?
N1 C2 C3 C5 -175.9(3) . . . . ?
N1 C6 C7 C8 178.4(2) . . . . ?
N1 C6 C11 C10 -178.4(2) . . . . ?
N1 C6 C11 C12 -0.3(3) . . . . ?
N2 C25 C26 C27 177.2(2) . . . . ?
N2 C25 C30 C29 -177.1(3) . . . . ?
N2 C25 C30 C31 3.1(4) . . . . ?
C1 N1 C2 C3 0.9(3) . . . . ?
C1 N1 C2 C4 -177.2(3) . . . . ?
C1 N1 C6 C7 93.6(3) . . . . ?
C1 N1 C6 C11 -87.1(3) . . . . ?
C1 N2 C3 C2 -2.1(3) . . . . ?
C1 N2 C3 C5 174.8(2) . . . . ?
C1 N2 C25 C26 -74.0(3) . . . . ?
C1 N2 C25 C30 103.4(3) . . . . ?
C2 N1 C1 Pd1 165.16(17) . . . . ?
C2 N1 C1 N2 -2.1(3) . . . . ?
C2 N1 C6 C7 -86.2(3) . . . . ?
C2 N1 C6 C11 93.0(3) . . . . ?
C3 N2 C1 Pd1 -165.24(16) . . . . ?
C3 N2 C1 N1 2.6(2) . . . . ?
C3 N2 C25 C26 100.9(3) . . . . ?
C3 N2 C25 C30 -81.8(3) . . . . ?
C4 C2 C3 N2 178.6(3) . . . . ?
C4 C2 C3 C5 2.0(5) . . . . ?
C6 N1 C1 Pd1 -14.7(3) . . . . ?
C6 N1 C1 N2 178.0(2) . . . . ?
C6 N1 C2 C3 -179.3(2) . . . . ?
C6 N1 C2 C4 2.7(4) . . . . ?
C6 C7 C8 C9 0.2(4) . . . . ?
C6 C11 C12 C13 142.9(2) . . . . ?
C6 C11 C12 C19 -87.2(3) . . . . ?
C7 C6 C11 C10 0.8(4) . . . . ?
C7 C6 C11 C12 178.9(2) . . . . ?
C7 C8 C9 C10 0.4(5) . . . . ?
C8 C9 C10 C11 -0.4(5) . . . . ?
C9 C10 C11 C6 -0.2(4) . . . . ?
C9 C10 C11 C12 -178.3(3) . . . . ?
C10 C11 C12 C13 -39.0(3) . . . . ?
C10 C11 C12 C19 90.8(3) . . . . ?
C11 C6 C7 C8 -0.9(4) . . . . ?
C11 C12 C13 C14 -42.7(3) . . . . ?
C11 C12 C13 C18 141.5(3) . . . . ?
C11 C12 C19 C20 -43.8(3) . . . . ?
C11 C12 C19 C24 136.6(3) . . . . ?
C12 C13 C14 C15 -176.9(3) . . . . ?
C12 C13 C18 C17 176.9(3) . . . . ?
C12 C19 C20 C21 179.5(3) . . . . ?
C12 C19 C24 C23 -179.7(4) . . . . ?
C13 C12 C19 C20 85.6(3) . . . . ?
C13 C12 C19 C24 -94.0(3) . . . . ?
C13 C14 C15 C16 0.4(6) . . . . ?
C14 C13 C18 C17 1.1(5) . . . . ?
C14 C15 C16 C17 0.2(7) . . . . ?
C15 C16 C17 C18 -0.1(7) . . . . ?
C16 C17 C18 C13 -0.6(6) . . . . ?
C18 C13 C14 C15 -1.0(5) . . . . ?
C19 C12 C13 C14 -171.2(2) . . . . ?
C19 C12 C13 C18 13.0(3) . . . . ?
C19 C20 C21 C22 0.2(5) . . . . ?
C20 C19 C24 C23 0.6(5) . . . . ?
C20 C21 C22 C23 0.6(6) . . . . ?
C21 C22 C23 C24 -0.8(7) . . . . ?
C22 C23 C24 C19 0.2(7) . . . . ?
C24 C19 C20 C21 -0.8(5) . . . . ?
C25 N2 C1 Pd1 10.3(3) . . . . ?
C25 N2 C1 N1 178.1(2) . . . . ?
C25 N2 C3 C2 -177.5(2) . . . . ?
C25 N2 C3 C5 -0.5(4) . . . . ?
C25 C26 C27 C28 0.0(5) . . . . ?
C25 C30 C31 C32 104.7(3) . . . . ?
C25 C30 C31 C38 -127.0(3) . . . . ?
C26 C25 C30 C29 0.2(4) . . . . ?
C26 C25 C30 C31 -179.7(3) . . . . ?
C26 C27 C28 C29 0.1(5) . . . . ?
C27 C28 C29 C30 -0.1(5) . . . . ?
C28 C29 C30 C25 -0.1(5) . . . . ?
C28 C29 C30 C31 179.8(3) . . . . ?
C29 C30 C31 C32 -75.2(4) . . . . ?
C29 C30 C31 C38 53.1(4) . . . . ?
C30 C25 C26 C27 -0.1(4) . . . . ?
C30 C31 C32 C33 30.4(4) . . . . ?
C30 C31 C32 C37 -152.9(3) . . . . ?
C30 C31 C38 C39 -83.4(3) . . . . ?
C30 C31 C38 C43 98.7(3) . . . . ?
C31 C32 C33 C34 176.7(3) . . . . ?
C31 C32 C37 C36 -177.8(3) . . . . ?
C31 C38 C39 C40 180.0(3) . . . . ?
C31 C38 C43 C42 -179.3(3) . . . . ?
C32 C31 C38 C39 47.1(4) . . . . ?
C32 C31 C38 C43 -130.7(3) . . . . ?
C32 C33 C34 C35 0.1(6) . . . . ?
C33 C32 C37 C36 -0.9(5) . . . . ?
C33 C34 C35 C36 0.6(6) . . . . ?
C34 C35 C36 C37 -1.5(5) . . . . ?
C35 C36 C37 C32 1.6(6) . . . . ?
C37 C32 C33 C34 0.0(5) . . . . ?
C38 C31 C32 C33 -99.2(3) . . . . ?
C38 C31 C32 C37 77.5(3) . . . . ?
C38 C39 C40 C41 -0.2(6) . . . . ?
C39 C38 C43 C42 2.7(5) . . . . ?
C39 C40 C41 C42 2.1(7) . . . . ?
C40 C41 C42 C43 -1.5(7) . . . . ?
C41 C42 C43 C38 -0.9(6) . . . . ?
C43 C38 C39 C40 -2.2(5) . . . . ?
C44 C45 C46 Pd1 52.7(3) . . . . ?
C47 Cl2 C47 Cl2 0.000(2) 2_577 . . 2_577 ?
C47 Cl3 C47 Cl3 0.001(1) 2_577 . . 2_577 ?
C47 Cl4 C47 Cl4 0.000(4) 2_577 . . 2_577 ?
C47 Cl5 C47 Cl5 0.000(3) 2_577 . . 2_577 ?
C47 Cl6 C47 Cl6 0.003(3) 2_577 . . 2_577 ?
C48 C49 C50 C48 27(5) . . . 2_567 ?
C50 C48 C49 C50 -23(4) 2_567 . . . ?
C51 C52 C53 C51 25(5) . . . 2_567 ?
C53 C51 C52 C53 -29(5) 2_567 . . . ?
